data_7207283
loop_
_publ_author_name
'Piecha, Anna'
'Bia\/lo\'nska, Agata'
'Jakubas, Ryszard'

_publ_section_title
;
 Novel organic--inorganic hybrid ferroelectric: bis(imidazolium)
 pentachloroantimonate(iii), (C3N2H5)2SbCl5
;
_journal_issue 2
_journal_name_full 'Journal of Materials Chemistry'
_journal_page_first 333
_journal_paper_doi 10.1039/c1jm13597j
_journal_volume 22
_journal_year 2012
_chemical_formula_moiety '2(C3 H5 N2), Cl4 Sb, Cl'
_chemical_formula_sum 'C6 H10 Cl5 N4 Sb'
_chemical_formula_weight 437.18
_chemical_name_systematic
;
?
;
_space_group_IT_number 33
_symmetry_cell_setting orthorhombic
_symmetry_space_group_name_Hall 'P 2c -2n'
_symmetry_space_group_name_H-M 'P n a 21'
_atom_sites_solution_hydrogens geom
_atom_sites_solution_primary direct
_atom_sites_solution_secondary difmap
_audit_creation_method SHELXL-97
_cell_angle_alpha 90.00
_cell_angle_beta 90.00
_cell_angle_gamma 90.00
_cell_formula_units_Z 8
_cell_length_a 14.211(2)
_cell_length_b 19.930(3)
_cell_length_c 10.786(2)
_cell_measurement_reflns_used 21126
_cell_measurement_temperature 100(2)
_cell_measurement_theta_max 36.4857
_cell_measurement_theta_min 2.7778
_cell_volume 3054.9(8)
_computing_cell_refinement
;
CrysAlis RED, Oxford Diffraction Ltd.,
Version 1.171.33.52 (release 06-11-2009 CrysAlis171 .NET)
(compiled Nov 6 2009,16:24:50)
;
_computing_data_collection
;
CrysAlis CCD, Oxford Diffraction Ltd.,
Version 1.171.33.52 (release 06-11-2009 CrysAlis171 .NET)
(compiled Nov 6 2009,16:24:50)
;
_computing_data_reduction
;
CrysAlis RED, Oxford Diffraction Ltd.,
Version 1.171.33.52 (release 06-11-2009 CrysAlis171 .NET)
(compiled Nov 6 2009,16:24:50)
;
_computing_structure_refinement
;
SHELXL-97 (Sheldrick, G. M. (2008). <i>Acta Cryst.</i> <b>A64</b>, 112-122.)
;
_computing_structure_solution
;
SHELXS-97 (Sheldrick, G. M. (2008). <i>Acta Cryst.</i> <b>A64</b>, 112-122.)
;
_diffrn_ambient_temperature 100(2)
_diffrn_measured_fraction_theta_full 0.984
_diffrn_measured_fraction_theta_max 0.984
_diffrn_measurement_device_type 'Kuma KM4CCD'
_diffrn_measurement_method '\w scan'
_diffrn_radiation_monochromator graphite
_diffrn_radiation_source 'fine-focus sealed tube'
_diffrn_radiation_type MoK\a
_diffrn_radiation_wavelength 0.71073
_diffrn_reflns_av_R_equivalents 0.0241
_diffrn_reflns_av_sigmaI/netI 0.0204
_diffrn_reflns_limit_h_max 18
_diffrn_reflns_limit_h_min -18
_diffrn_reflns_limit_k_max 26
_diffrn_reflns_limit_k_min -23
_diffrn_reflns_limit_l_max 14
_diffrn_reflns_limit_l_min -10
_diffrn_reflns_number 25092
_diffrn_reflns_theta_full 28.00
_diffrn_reflns_theta_max 28.00
_diffrn_reflns_theta_min 3.04
_diffrn_standards_number 0
_exptl_absorpt_coefficient_mu 2.662
_exptl_absorpt_correction_T_max 0.799
_exptl_absorpt_correction_T_min 0.371
_exptl_absorpt_correction_type analytical
_exptl_absorpt_process_details
;
CrysAlis RED, Oxford Diffraction Ltd.,
Version 1.171.31.8 (release 12-01-2007 CrysAlis171 .NET)
(compiled Jan 12 2007,17:49:11)
Analytical numeric absorption correction using a multifaceted crystal
model based on expressions derived by R.C. Clark & J.S. Reid.
(Clark, R. C. & Reid, J. S. (1995). Acta Cryst. A51, 887-897)
;
_exptl_crystal_colour colorless
_exptl_crystal_density_diffrn 1.901
_exptl_crystal_density_method 'not measured'
_exptl_crystal_description plate
_exptl_crystal_F_000 1680
_exptl_crystal_size_max 0.5012
_exptl_crystal_size_mid 0.4772
_exptl_crystal_size_min 0.1013
_refine_diff_density_max 0.367
_refine_diff_density_min -0.576
_refine_diff_density_rms 0.107
_refine_ls_extinction_method none
_refine_ls_goodness_of_fit_ref 1.065
_refine_ls_hydrogen_treatment constr
_refine_ls_matrix_type full
_refine_ls_number_parameters 289
_refine_ls_number_reflns 5701
_refine_ls_number_restraints 1
_refine_ls_restrained_S_all 1.065
_refine_ls_R_factor_all 0.0226
_refine_ls_R_factor_gt 0.0194
_refine_ls_shift/su_max 0.005
_refine_ls_shift/su_mean 0.000
_refine_ls_structure_factor_coef Fsqd
_refine_ls_weighting_details 'calc w=1/[\s^2^(Fo^2^)+(0.0299P)^2^+0.0000P] where P=(Fo^2^+2Fc^2^)/3'
_refine_ls_weighting_scheme calc
_refine_ls_wR_factor_gt 0.0455
_refine_ls_wR_factor_ref 0.0469
_reflns_number_gt 5227
_reflns_number_total 5701
_reflns_threshold_expression >2sigma(I)
_cod_data_source_file c1jm13597j.txt
_cod_data_source_block jak11abs
_cod_depositor_comments
;
The following automatic conversions were performed:

'_symmetry_cell_setting' value 'ORTHORHOMBIC' changed to
'orthorhombic' according to
/home/saulius/struct/CIF-dictionaries/cif_core.dic dictionary named
'cif_core.dic' version 2.4.1 from 2010-06-29.

Automatic conversion script
Id: cif_fix_values 1715 2011-07-08 13:25:40Z adriana 
;
_cod_database_code 7207283

loop_
_symmetry_equiv_pos_as_xyz
'x, y, z'
'-x, -y, z+1/2'
'x+1/2, -y+1/2, z'
'-x+1/2, y+1/2, z+1/2'

loop_
_atom_site_label
_atom_site_type_symbol
_atom_site_fract_x
_atom_site_fract_y
_atom_site_fract_z
_atom_site_U_iso_or_equiv
_atom_site_adp_type
_atom_site_occupancy
_atom_site_symmetry_multiplicity
_atom_site_calc_flag
_atom_site_refinement_flags
Sb1 Sb 0.603202(9) 0.654452(6) 0.741735(11) 0.01975(3) Uani 1 1 d .
Cl1 Cl 0.45804(4) 0.64251(3) 0.85837(5) 0.03215(13) Uani 1 1 d .
Cl2 Cl 0.68485(4) 0.57056(2) 0.86639(5) 0.02960(12) Uani 1 1 d .
Cl3 Cl 0.54362(4) 0.55929(2) 0.59675(5) 0.02473(11) Uani 1 1 d .
Cl4 Cl 0.65979(4) 0.74567(3) 0.90346(5) 0.03387(14) Uani 1 1 d .
Cl6 Cl 0.76504(4) 0.64910(2) 0.56060(5) 0.02111(10) Uani 1 1 d .
Cl5 Cl 0.51313(4) 0.75090(3) 0.55868(5) 0.02454(10) Uani 1 1 d .
Sb1A Sb 0.927918(9) 0.656893(6) 0.376920(10) 0.01608(3) Uani 1 1 d .
Cl1A Cl 1.07555(4) 0.65241(3) 0.26550(5) 0.02847(13) Uani 1 1 d .
Cl2A Cl 0.85528(4) 0.57397(2) 0.23912(5) 0.02724(11) Uani 1 1 d .
Cl3A Cl 0.98298(3) 0.56474(2) 0.51594(4) 0.02129(11) Uani 1 1 d .
Cl4A Cl 0.86643(4) 0.75584(2) 0.20933(5) 0.02880(13) Uani 1 1 d .
N1 N 0.75686(14) 0.48659(9) 0.5988(2) 0.0394(6) Uani 1 1 d .
H1 H 0.7648 0.5277 0.6266 0.047 Uiso 1 1 calc R
C2 C 0.72395(18) 0.43759(14) 0.6622(2) 0.0468(7) Uani 1 1 d .
H2 H 0.7040 0.4396 0.7462 0.056 Uiso 1 1 calc R
N3 N 0.72246(14) 0.38369(10) 0.5909(2) 0.0444(6) Uani 1 1 d .
H3 H 0.7022 0.3437 0.6131 0.053 Uiso 1 1 calc R
C4 C 0.75716(18) 0.40016(13) 0.4783(3) 0.0417(7) Uani 1 1 d .
H4 H 0.7657 0.3713 0.4092 0.050 Uiso 1 1 calc R
C5 C 0.77716(16) 0.46598(12) 0.4848(2) 0.0350(6) Uani 1 1 d .
H5 H 0.8014 0.4929 0.4195 0.042 Uiso 1 1 calc R
N11 N 0.69152(15) 0.85487(10) 0.5677(2) 0.0414(6) Uani 1 1 d .
H11 H 0.6344 0.8378 0.5684 0.050 Uiso 1 1 calc R
C12 C 0.7692(2) 0.82152(11) 0.5578(3) 0.0387(6) Uani 1 1 d .
H12 H 0.7743 0.7742 0.5490 0.046 Uiso 1 1 calc R
N13 N 0.84009(15) 0.86377(11) 0.5619(2) 0.0410(6) Uani 1 1 d .
H13 H 0.9000 0.8529 0.5578 0.049 Uiso 1 1 calc R
C14 C 0.80639(19) 0.92588(13) 0.5734(4) 0.0621(9) Uani 1 1 d .
H14 H 0.8426 0.9659 0.5783 0.075 Uiso 1 1 calc R
C15 C 0.7140(2) 0.92188(14) 0.5768(4) 0.0833(11) Uani 1 1 d .
H15 H 0.6711 0.9582 0.5841 0.100 Uiso 1 1 calc R
N21 N 0.60611(14) 0.65783(8) 0.14518(18) 0.0260(5) Uani 1 1 d .
H21 H 0.6143 0.6822 0.0780 0.031 Uiso 1 1 calc R
C22 C 0.63929(16) 0.67206(11) 0.2556(2) 0.0304(5) Uani 1 1 d .
H22 H 0.6769 0.7098 0.2767 0.037 Uiso 1 1 calc R
N23 N 0.61096(13) 0.62438(9) 0.33229(18) 0.0292(5) Uani 1 1 d .
H23 H 0.6233 0.6231 0.4122 0.035 Uiso 1 1 calc R
C24 C 0.55988(16) 0.57749(11) 0.26947(19) 0.0287(5) Uani 1 1 d .
H24 H 0.5324 0.5379 0.3027 0.034 Uiso 1 1 calc R
C25 C 0.55619(15) 0.59834(11) 0.15145(19) 0.0250(5) Uani 1 1 d .
H25 H 0.5252 0.5764 0.0848 0.030 Uiso 1 1 calc R
N31 N 0.92671(13) 0.66599(9) 0.97277(19) 0.0271(5) Uani 1 1 d .
H31 H 0.9162 0.6891 1.0409 0.032 Uiso 1 1 calc R
C32 C 0.89826(16) 0.68261(11) 0.8612(2) 0.0300(6) Uani 1 1 d .
H32 H 0.8635 0.7217 0.8402 0.036 Uiso 1 1 calc R
N33 N 0.92608(14) 0.63595(10) 0.78342(17) 0.0296(5) Uani 1 1 d .
H33 H 0.9154 0.6360 0.7031 0.036 Uiso 1 1 calc R
C34 C 0.97395(16) 0.58763(11) 0.84615(19) 0.0298(6) Uani 1 1 d .
H34 H 1.0010 0.5481 0.8122 0.036 Uiso 1 1 calc R
C35 C 0.97543(18) 0.60678(12) 0.9661(2) 0.0362(6) Uani 1 1 d .
H35 H 1.0046 0.5837 1.0329 0.043 Uiso 1 1 calc R

loop_
_atom_site_aniso_label
_atom_site_aniso_U_11
_atom_site_aniso_U_22
_atom_site_aniso_U_33
_atom_site_aniso_U_23
_atom_site_aniso_U_13
_atom_site_aniso_U_12
Sb1 0.02135(6) 0.01912(6) 0.01879(6) 0.00417(5) 0.00378(5) 0.00358(5)
Cl1 0.0255(2) 0.0432(3) 0.0278(2) 0.0068(2) 0.0084(2) 0.0050(2)
Cl2 0.0366(3) 0.0260(2) 0.0262(2) 0.0080(2) -0.0013(2) 0.0088(2)
Cl3 0.0232(2) 0.0225(2) 0.0285(2) 0.00356(19) 0.0022(2) -0.00192(19)
Cl4 0.0476(3) 0.0226(3) 0.0314(3) -0.0014(2) 0.0046(2) -0.0035(2)
Cl6 0.0186(2) 0.0209(2) 0.02386(18) 0.0006(2) -0.00092(17) -0.00022(18)
Cl5 0.0236(2) 0.0179(2) 0.0321(2) 0.00242(18) -0.00259(18) 0.00025(17)
Sb1A 0.01935(6) 0.01413(5) 0.01477(5) -0.00142(5) 0.00191(5) -0.00183(4)
Cl1A 0.0258(3) 0.0326(3) 0.0270(2) -0.0017(2) 0.01051(19) 0.0004(2)
Cl2A 0.0380(3) 0.0225(2) 0.0211(2) -0.0038(2) -0.0049(2) -0.00718(19)
Cl3A 0.0258(2) 0.0166(2) 0.0215(2) 0.00038(18) -0.00137(18) 0.00237(18)
Cl4A 0.0424(3) 0.0193(2) 0.0247(2) 0.00273(19) -0.0013(2) 0.0092(2)
N1 0.0401(11) 0.0209(9) 0.0573(12) -0.0083(9) -0.0089(9) 0.0080(8)
C2 0.0343(14) 0.0664(18) 0.0397(13) 0.0096(13) 0.0051(12) -0.0010(13)
N3 0.0321(10) 0.0292(10) 0.0719(15) 0.0266(10) -0.0203(11) -0.0144(8)
C4 0.0388(14) 0.0334(13) 0.0528(14) -0.0154(12) -0.0118(11) 0.0004(10)
C5 0.0290(12) 0.0366(13) 0.0395(12) 0.0121(10) 0.0049(10) -0.0090(10)
N11 0.0256(10) 0.0437(11) 0.0548(12) -0.0150(10) -0.0021(10) -0.0112(9)
C12 0.0520(14) 0.0180(10) 0.0460(11) -0.0035(12) -0.0102(11) 0.0051(11)
N13 0.0233(10) 0.0522(13) 0.0474(12) 0.0064(11) -0.0067(9) 0.0032(9)
C14 0.0365(14) 0.0281(13) 0.122(3) 0.0042(15) -0.0312(16) -0.0099(11)
C15 0.0484(18) 0.0339(14) 0.168(3) -0.0553(18) -0.035(2) 0.0155(12)
N21 0.0332(10) 0.0222(9) 0.0225(9) 0.0012(7) 0.0035(8) 0.0004(7)
C22 0.0311(12) 0.0230(10) 0.0373(12) -0.0066(10) -0.0003(10) -0.0009(9)
N23 0.0378(10) 0.0286(10) 0.0211(8) 0.0004(8) -0.0074(8) -0.0023(8)
C24 0.0391(12) 0.0260(11) 0.0211(10) 0.0001(9) 0.0019(9) -0.0035(9)
C25 0.0259(10) 0.0268(11) 0.0224(9) -0.0030(9) -0.0021(9) -0.0048(8)
N31 0.0318(10) 0.0273(10) 0.0220(9) -0.0032(8) 0.0000(8) 0.0046(7)
C32 0.0372(13) 0.0253(11) 0.0274(11) 0.0037(10) -0.0017(10) 0.0074(9)
N33 0.0393(11) 0.0344(10) 0.0151(8) 0.0048(8) -0.0032(8) 0.0006(8)
C34 0.0397(13) 0.0275(11) 0.0221(10) -0.0007(9) 0.0083(8) 0.0095(9)
C35 0.0568(15) 0.0327(12) 0.0191(10) 0.0021(9) -0.0133(10) 0.0173(11)

loop_
_atom_type_symbol
_atom_type_description
_atom_type_scat_dispersion_real
_atom_type_scat_dispersion_imag
_atom_type_scat_source
C C 0.0033 0.0016 'International Tables Vol C Tables 4.2.6.8 and 6.1.1.4'
H H 0.0000 0.0000 'International Tables Vol C Tables 4.2.6.8 and 6.1.1.4'
N N 0.0061 0.0033 'International Tables Vol C Tables 4.2.6.8 and 6.1.1.4'
Cl Cl 0.1484 0.1585 'International Tables Vol C Tables 4.2.6.8 and 6.1.1.4'
Sb Sb -0.5866 1.5461 'International Tables Vol C Tables 4.2.6.8 and 6.1.1.4'

loop_
_geom_angle_atom_site_label_1
_geom_angle_atom_site_label_2
_geom_angle_atom_site_label_3
_geom_angle
Cl1 Sb1 Cl2 92.94(2)
Cl1 Sb1 Cl3 87.90(2)
Cl2 Sb1 Cl3 89.22(2)
Cl1 Sb1 Cl4 89.08(2)
Cl2 Sb1 Cl4 87.88(2)
Cl3 Sb1 Cl4 175.707(17)
Cl1A Sb1A Cl2A 92.24(2)
Cl1A Sb1A Cl3A 89.964(19)
Cl2A Sb1A Cl3A 90.01(2)
Cl1A Sb1A Cl4A 88.629(19)
Cl2A Sb1A Cl4A 87.26(2)
Cl3A Sb1A Cl4A 176.877(16)
C2 N1 C5 109.7(2)
C2 N1 H1 125.1
C5 N1 H1 125.1
N1 C2 N3 108.4(2)
N1 C2 H2 125.8
N3 C2 H2 125.8
C2 N3 C4 108.7(2)
C2 N3 H3 125.7
C4 N3 H3 125.7
C5 C4 N3 105.5(2)
C5 C4 H4 127.2
N3 C4 H4 127.2
N1 C5 C4 107.7(2)
N1 C5 H5 126.2
C4 C5 H5 126.2
C12 N11 C15 107.9(2)
C12 N11 H11 126.1
C15 N11 H11 126.1
N11 C12 N13 108.8(2)
N11 C12 H12 125.6
N13 C12 H12 125.6
C12 N13 C14 108.9(2)
C12 N13 H13 125.6
C14 N13 H13 125.6
C15 C14 N13 107.7(2)
C15 C14 H14 126.1
N13 C14 H14 126.1
C14 C15 N11 106.7(3)
C14 C15 H15 126.6
N11 C15 H15 126.6
C22 N21 C25 108.98(18)
C22 N21 H21 125.5
C25 N21 H21 125.5
N21 C22 N23 107.64(19)
N21 C22 H22 126.2
N23 C22 H22 126.2
C22 N23 C24 110.10(19)
C22 N23 H23 124.9
C24 N23 H23 125.0
C25 C24 N23 106.3(2)
C25 C24 H24 126.9
N23 C24 H24 126.9
C24 C25 N21 106.99(19)
C24 C25 H25 126.5
N21 C25 H25 126.5
C32 N31 C35 108.94(19)
C32 N31 H31 125.5
C35 N31 H31 125.5
N31 C32 N33 108.3(2)
N31 C32 H32 125.8
N33 C32 H32 125.8
C32 N33 C34 109.55(19)
C32 N33 H33 125.2
C34 N33 H33 125.2
C35 C34 N33 106.5(2)
C35 C34 H34 126.7
N33 C34 H34 126.7
C34 C35 N31 106.6(2)
C34 C35 H35 126.7
N31 C35 H35 126.7

loop_
_geom_bond_atom_site_label_1
_geom_bond_atom_site_label_2
_geom_bond_distance
Sb1 Cl1 2.4279(6)
Sb1 Cl2 2.4392(5)
Sb1 Cl3 2.5999(6)
Sb1 Cl4 2.6447(6)
Sb1A Cl1A 2.4195(6)
Sb1A Cl2A 2.4507(5)
Sb1A Cl3A 2.4968(6)
Sb1A Cl4A 2.8142(6)
N1 C2 1.281(3)
N1 C5 1.329(3)
N1 H1 0.8800
C2 N3 1.322(3)
C2 H2 0.9500
N3 C4 1.351(3)
N3 H3 0.8800
C4 C5 1.344(3)
C4 H4 0.9500
C5 H5 0.9500
N11 C12 1.293(3)
N11 C15 1.377(3)
N11 H11 0.8800
C12 N13 1.313(3)
C12 H12 0.9500
N13 C14 1.333(3)
N13 H13 0.8800
C14 C15 1.316(4)
C14 H14 0.9500
C15 H15 0.9500
N21 C22 1.312(3)
N21 C25 1.383(3)
N21 H21 0.8800
C22 N23 1.323(3)
C22 H22 0.9500
N23 C24 1.364(3)
N23 H23 0.8800
C24 C25 1.340(3)
C24 H24 0.9500
C25 H25 0.9500
N31 C32 1.313(3)
N31 C35 1.370(3)
N31 H31 0.8800
C32 N33 1.313(3)
C32 H32 0.9500
N33 C34 1.359(3)
N33 H33 0.8800
C34 C35 1.349(3)
C34 H34 0.9500
C35 H35 0.9500

loop_
_geom_hbond_atom_site_label_D
_geom_hbond_atom_site_label_H
_geom_hbond_atom_site_label_A
_geom_hbond_distance_DH
_geom_hbond_distance_HA
_geom_hbond_distance_DA
_geom_hbond_angle_DHA
_geom_hbond_site_symmetry_A
N1 H1 Cl6 0.88 2.52 3.267(2) 142.9 .
N1 H1 Cl2 0.88 2.95 3.489(2) 121.2 .
N3 H3 Cl4A 0.88 2.26 3.118(2) 165.5 4_645
N11 H11 Cl5 0.88 2.45 3.276(2) 157.5 .
N11 H11 Cl3A 0.88 2.95 3.415(2) 114.5 3_465
N13 H13 Cl5 0.88 2.62 3.357(2) 142.1 3_565
N13 H13 Cl3 0.88 2.72 3.295(2) 124.0 3_565
N21 H21 Cl4 0.88 2.36 3.232(2) 171.7 1_554
N23 H23 Cl6 0.88 2.62 3.332(2) 138.1 .
N23 H23 Cl3 0.88 2.62 3.276(2) 132.3 .
N31 H31 Cl4A 0.88 2.36 3.233(2) 171.4 1_556
N33 H33 Cl6 0.88 2.64 3.329(2) 135.4 .
N33 H33 Cl3A 0.88 2.65 3.315(2) 133.5 .

loop_
_geom_torsion_atom_site_label_1
_geom_torsion_atom_site_label_2
_geom_torsion_atom_site_label_3
_geom_torsion_atom_site_label_4
_geom_torsion
C5 N1 C2 N3 0.3(3)
N1 C2 N3 C4 0.7(3)
C2 N3 C4 C5 -1.4(3)
C2 N1 C5 C4 -1.2(3)
N3 C4 C5 N1 1.5(3)
C15 N11 C12 N13 0.9(4)
N11 C12 N13 C14 -0.7(4)
C12 N13 C14 C15 0.2(4)
N13 C14 C15 N11 0.3(5)
C12 N11 C15 C14 -0.8(4)
C25 N21 C22 N23 -1.0(3)
N21 C22 N23 C24 1.3(3)
C22 N23 C24 C25 -1.0(3)
N23 C24 C25 N21 0.3(2)
C22 N21 C25 C24 0.4(3)
C35 N31 C32 N33 0.6(3)
N31 C32 N33 C34 0.0(3)
C32 N33 C34 C35 -0.6(3)
N33 C34 C35 N31 1.0(3)
C32 N31 C35 C34 -1.0(3)
